data_7221357
loop_
_publ_author_name
'Matje, P.'
'Schaefer, H.'
'Mueller, W.'

_publ_section_title
;
 Zur Darstellung und Kristallstruktur von Ba2 Mn Te3
;
_journal_name_full
;
Zeitschrift fuer Naturforschung, Teil B. Anorganische Chemie, Organische 
Chemie (2,1947-32,1977)
;
_journal_page_first 835
_journal_page_last 836
_journal_volume 32
_journal_year 1977
_chemical_formula_sum 'Ba2 Mn Te3'
_space_group_IT_number 62
_symmetry_space_group_name_Hall '-P 2ac 2n'
_symmetry_space_group_name_H-M 'P n m a'
_cell_angle_alpha 90
_cell_angle_beta 90
_cell_angle_gamma 90
_cell_formula_units_Z 4
_cell_length_a 9.72
_cell_length_b 4.73
_cell_length_c 18.98
_cell_volume 872.617
_citation_journal_id_ASTM ZENBAX
_cod_data_source_file Matje_ZENBAX_1977_622.cif
_cod_data_source_block Ba2Mn1Te3
_cod_original_cell_volume 872.6169
_cod_original_formula_sum 'Ba2 Mn1 Te3'
_cod_database_code 7221357

loop_
_symmetry_equiv_pos_as_xyz
x,y,z
-x+1/2,-y,z+1/2
x+1/2,-y+1/2,-z+1/2
-x,y+1/2,-z
-x,-y,-z
x-1/2,y,-z-1/2
-x-1/2,y-1/2,z-1/2
x,-y-1/2,z

loop_
_atom_site_label
_atom_site_type_symbol
_atom_site_fract_x
_atom_site_fract_y
_atom_site_fract_z
_atom_site_occupancy
_atom_site_U_iso_or_equiv
Ba1 Ba+2 0.2458 0.25 0.4592 1 0.0
Mn1 Mn+2 0.1292 0.25 0.13592 1 0.0
Te2 Te-2 0.1872 0.25 0.2765 1 0.0
Te1 Te-2 0.0045 0.25 0.9005 1 0.0
Ba2 Ba+2 0.0785 0.25 0.7124 1 0.0
Te3 Te-2 0.3812 0.25 0.0717 1 0.0
